data_4035900
loop_
_publ_author_name
'Ando, Shin'
'Miyata, Ryota'
'Matsunaga, Hirofumi'
'Ishizuka, Tadao'

_publ_section_title
;
 Influences of Phenyl Rings on NHC Ligands with Bicyclic Architectures.
;
_journal_issue 1
_journal_name_full 'The Journal of organic chemistry'
_journal_page_first 128
_journal_page_last 139
_journal_paper_doi 10.1021/acs.joc.8b02480
_journal_volume 84
_journal_year 2019
_chemical_formula_moiety 'C14 H16 Ag Cl N2'
_chemical_formula_sum 'C14 H16 Ag Cl N2'
_chemical_formula_weight 355.61
_chemical_name_systematic RM4010
_space_group_crystal_system orthorhombic
_space_group_IT_number 61
_space_group_name_Hall '-P 2ac 2ab'
_space_group_name_H-M_alt 'P b c a'
_atom_sites_solution_hydrogens geom
_atom_sites_solution_primary dual
_audit_creation_date 2018-11-19
_audit_creation_method
;
Olex2 1.2
(compiled 2018.05.29 svn.r3510 for OlexSys, GUI svn.r5506)
;
_cell_angle_alpha 90
_cell_angle_beta 90
_cell_angle_gamma 90
_cell_formula_units_Z 8
_cell_length_a 14.0029(3)
_cell_length_b 13.7401(3)
_cell_length_c 14.1052(3)
_cell_measurement_reflns_used 31037
_cell_measurement_temperature 98
_cell_measurement_theta_max 27.48
_cell_measurement_theta_min 2.05
_cell_volume 2713.86(10)
_computing_molecular_graphics 'Olex2 (Dolomanov et al., 2009)'
_computing_publication_material 'Olex2 (Dolomanov et al., 2009)'
_computing_structure_refinement 'ShelXL (Sheldrick, 2015)'
_computing_structure_solution 'ShelXT (Sheldrick, 2015)'
_diffrn_ambient_temperature 98
_diffrn_detector_area_resol_mean 10.000
_diffrn_measured_fraction_theta_full 1.000
_diffrn_measured_fraction_theta_max 1.000
_diffrn_measurement_device_type 'Rigaku R-AXIS RAPID'
_diffrn_measurement_method '\w scans'
_diffrn_radiation_monochromator graphite
_diffrn_radiation_probe x-ray
_diffrn_radiation_type MoK\a
_diffrn_radiation_wavelength 0.71075
_diffrn_reflns_av_R_equivalents 0.0342
_diffrn_reflns_av_unetI/netI 0.0143
_diffrn_reflns_Laue_measured_fraction_full 1.000
_diffrn_reflns_Laue_measured_fraction_max 1.000
_diffrn_reflns_limit_h_max 18
_diffrn_reflns_limit_h_min -18
_diffrn_reflns_limit_k_max 17
_diffrn_reflns_limit_k_min -17
_diffrn_reflns_limit_l_max 18
_diffrn_reflns_limit_l_min -18
_diffrn_reflns_number 40692
_diffrn_reflns_point_group_measured_fraction_full 1.000
_diffrn_reflns_point_group_measured_fraction_max 1.000
_diffrn_reflns_theta_full 25.242
_diffrn_reflns_theta_max 27.479
_diffrn_reflns_theta_min 2.530
_diffrn_source 'sealed X-ray tube'
_diffrn_source_target Mo
_exptl_absorpt_coefficient_mu 1.665
_exptl_absorpt_correction_T_max 1.000
_exptl_absorpt_correction_T_min 1.000
_exptl_absorpt_correction_type multi-scan
_exptl_absorpt_process_details 'ABSCOR (Rigaku, 1995)'
_exptl_crystal_colour colourless
_exptl_crystal_colour_primary colourless
_exptl_crystal_density_diffrn 1.741
_exptl_crystal_density_method 'not measured'
_exptl_crystal_description plate
_exptl_crystal_F_000 1424
_exptl_crystal_recrystallization_method 'diffusion of n-hexane into a solution of CH2Cl2'
_exptl_crystal_size_max 0.176
_exptl_crystal_size_mid 0.167
_exptl_crystal_size_min 0.021
_refine_diff_density_max 0.742
_refine_diff_density_min -0.796
_refine_diff_density_rms 0.102
_refine_ls_extinction_method none
_refine_ls_goodness_of_fit_ref 1.276
_refine_ls_hydrogen_treatment constr
_refine_ls_matrix_type full
_refine_ls_number_parameters 165
_refine_ls_number_reflns 3113
_refine_ls_number_restraints 0
_refine_ls_restrained_S_all 1.276
_refine_ls_R_factor_all 0.0439
_refine_ls_R_factor_gt 0.0413
_refine_ls_shift/su_max 0.001
_refine_ls_shift/su_mean 0.000
_refine_ls_structure_factor_coef Fsqd
_refine_ls_weighting_details 'w=1/[\s^2^(Fo^2^)+(0.0343P)^2^+14.6529P] where P=(Fo^2^+2Fc^2^)/3'
_refine_ls_weighting_scheme calc
_refine_ls_wR_factor_gt 0.1067
_refine_ls_wR_factor_ref 0.1078
_reflns_Friedel_coverage 0.000
_reflns_number_gt 3004
_reflns_number_total 3113
_reflns_threshold_expression 'I > 2\s(I)'
_cod_data_source_file jo8b02480_si_003.cif
_cod_data_source_block RM4010
_cod_database_code 4035900
_shelx_shelxl_version_number 2018/3
_shelx_space_group_comment
;
The symmetry employed for this shelxl refinement is uniquely defined
by the following loop, which should always be used as a source of
symmetry information in preference to the above space-group names.
They are only intended as comments.
;
_shelx_estimated_absorpt_t_max 0.966
_shelx_estimated_absorpt_t_min 0.758
_olex2_refinement_description
;
1. Fixed Uiso
 At 1.2 times of:
  All C(H) groups, All C(H,H) groups
 At 1.5 times of:
  All C(H,H,H) groups
2.a Ternary CH refined with riding coordinates:
 C3(H3), C2(H2), C8(H8), C6(H6)
2.b Secondary CH2 refined with riding coordinates:
 C7(H7A,H7B)
2.c Aromatic/amide H refined with riding coordinates:
 C13(H13), C10(H10), C12(H12), C11(H11)
2.d Idealised Me refined as rotating group:
 C4(H4A,H4B,H4C), C5(H5A,H5B,H5C)
;
_olex2_submission_original_sample_id RM4010
_olex2_submission_special_instructions 'No special instructions were received'

loop_
_space_group_symop_operation_xyz
'x, y, z'
'-x+1/2, -y, z+1/2'
'-x, y+1/2, -z+1/2'
'x+1/2, -y+1/2, -z'
'-x, -y, -z'
'x-1/2, y, -z-1/2'
'x, -y-1/2, z-1/2'
'-x-1/2, y-1/2, z'

loop_
_atom_site_label
_atom_site_type_symbol
_atom_site_fract_x
_atom_site_fract_y
_atom_site_fract_z
_atom_site_U_iso_or_equiv
_atom_site_adp_type
_atom_site_occupancy
_atom_site_site_symmetry_order
_atom_site_calc_flag
_atom_site_refinement_flags_posn
Ag1 Ag 0.64089(2) 0.61006(2) 0.61616(2) 0.01707(11) Uani 1 1 d .
Cl1 Cl 0.76240(7) 0.63983(9) 0.50725(7) 0.0216(2) Uani 1 1 d .
N1 N 0.4416(3) 0.5586(3) 0.6880(3) 0.0169(7) Uani 1 1 d .
N2 N 0.5440(2) 0.5591(3) 0.8036(2) 0.0160(7) Uani 1 1 d .
C1 C 0.5322(3) 0.5752(3) 0.7115(3) 0.0168(8) Uani 1 1 d .
C14 C 0.5046(3) 0.3576(3) 0.8003(3) 0.0162(8) Uani 1 1 d .
C9 C 0.4381(3) 0.3578(3) 0.7267(3) 0.0165(8) Uani 1 1 d .
C13 C 0.5947(3) 0.3180(3) 0.7880(3) 0.0214(9) Uani 1 1 d .
H13 H 0.640159 0.318314 0.838019 0.026 Uiso 1 1 calc R
C10 C 0.4600(3) 0.3184(3) 0.6391(3) 0.0207(9) Uani 1 1 d .
H10 H 0.414848 0.318837 0.588814 0.025 Uiso 1 1 calc R
C3 C 0.3844(3) 0.5234(3) 0.7677(3) 0.0167(8) Uani 1 1 d .
H3 H 0.329392 0.567724 0.781277 0.020 Uiso 1 1 calc R
C12 C 0.6163(3) 0.2779(3) 0.7005(3) 0.0220(9) Uani 1 1 d .
H12 H 0.677495 0.249719 0.690636 0.026 Uiso 1 1 calc R
C2 C 0.4578(3) 0.5232(3) 0.8503(3) 0.0178(8) Uani 1 1 d .
H2 H 0.437425 0.566823 0.903333 0.021 Uiso 1 1 calc R
C8 C 0.3518(3) 0.4149(3) 0.7616(3) 0.0199(9) Uani 1 1 d .
H8 H 0.290308 0.402528 0.727486 0.024 Uiso 1 1 calc R
C6 C 0.4604(3) 0.4143(3) 0.8814(3) 0.0195(9) Uani 1 1 d .
H6 H 0.487739 0.401331 0.945650 0.023 Uiso 1 1 calc R
C11 C 0.5504(4) 0.2780(3) 0.6270(3) 0.0226(9) Uani 1 1 d .
H11 H 0.567242 0.250143 0.567639 0.027 Uiso 1 1 calc R
C7 C 0.3529(3) 0.3901(4) 0.8691(3) 0.0244(10) Uani 1 1 d .
H7A H 0.310800 0.433099 0.906864 0.029 Uiso 1 1 calc R
H7B H 0.338011 0.320972 0.882079 0.029 Uiso 1 1 calc R
C4 C 0.6313(3) 0.5726(4) 0.8568(3) 0.0230(9) Uani 1 1 d .
H4A H 0.681639 0.596130 0.814251 0.035 Uiso 1 1 calc GR
H4B H 0.650882 0.510379 0.884696 0.035 Uiso 1 1 calc GR
H4C H 0.620677 0.620289 0.907288 0.035 Uiso 1 1 calc GR
C5 C 0.3991(3) 0.5725(4) 0.5951(3) 0.0219(9) Uani 1 1 d .
H5A H 0.355261 0.628143 0.597042 0.033 Uiso 1 1 calc GR
H5B H 0.363731 0.513827 0.577011 0.033 Uiso 1 1 calc GR
H5C H 0.449478 0.585031 0.548461 0.033 Uiso 1 1 calc GR

loop_
_atom_site_aniso_label
_atom_site_aniso_U_11
_atom_site_aniso_U_22
_atom_site_aniso_U_33
_atom_site_aniso_U_23
_atom_site_aniso_U_13
_atom_site_aniso_U_12
Ag1 0.01565(17) 0.01878(18) 0.01677(17) -0.00082(12) 0.00109(11) -0.00102(12)
Cl1 0.0144(5) 0.0320(6) 0.0185(5) -0.0004(4) 0.0003(4) -0.0049(4)
N1 0.0174(17) 0.0160(17) 0.0172(17) -0.0006(14) -0.0004(14) -0.0001(14)
N2 0.0146(16) 0.0178(17) 0.0154(17) -0.0016(13) 0.0013(14) 0.0003(14)
C1 0.016(2) 0.0129(18) 0.021(2) -0.0016(16) 0.0021(16) -0.0001(16)
C14 0.0154(19) 0.0139(18) 0.019(2) 0.0005(16) -0.0004(16) -0.0009(15)
C9 0.0146(19) 0.0125(17) 0.022(2) 0.0019(15) -0.0010(16) -0.0043(15)
C13 0.023(2) 0.0145(19) 0.027(2) 0.0037(17) -0.0035(18) -0.0024(17)
C10 0.028(2) 0.0140(19) 0.021(2) 0.0004(16) -0.0038(18) -0.0016(18)
C3 0.0141(19) 0.018(2) 0.018(2) 0.0004(16) 0.0018(16) 0.0013(16)
C12 0.021(2) 0.014(2) 0.031(2) 0.0007(17) 0.0015(19) 0.0015(16)
C2 0.0159(19) 0.019(2) 0.019(2) -0.0008(16) 0.0054(17) -0.0006(16)
C8 0.013(2) 0.018(2) 0.029(2) 0.0028(18) -0.0004(17) -0.0026(16)
C6 0.021(2) 0.020(2) 0.018(2) 0.0026(16) 0.0006(17) -0.0015(17)
C11 0.029(2) 0.015(2) 0.023(2) -0.0026(17) 0.0047(19) -0.0033(18)
C7 0.021(2) 0.026(2) 0.026(2) 0.0025(19) 0.0030(18) -0.0012(19)
C4 0.017(2) 0.029(2) 0.023(2) -0.0009(19) -0.0046(17) -0.0021(18)
C5 0.018(2) 0.027(2) 0.020(2) 0.0021(18) -0.0048(17) 0.0010(18)

loop_
_atom_type_symbol
_atom_type_description
_atom_type_scat_dispersion_real
_atom_type_scat_dispersion_imag
_atom_type_scat_source
C C 0.0033 0.0016 'International Tables Vol C Tables 4.2.6.8 and 6.1.1.4'
H H 0.0000 0.0000 'International Tables Vol C Tables 4.2.6.8 and 6.1.1.4'
Ag Ag -0.8971 1.1015 'International Tables Vol C Tables 4.2.6.8 and 6.1.1.4'
Cl Cl 0.1484 0.1585 'International Tables Vol C Tables 4.2.6.8 and 6.1.1.4'
N N 0.0061 0.0033 'International Tables Vol C Tables 4.2.6.8 and 6.1.1.4'

loop_
_geom_angle_atom_site_label_1
_geom_angle_atom_site_label_2
_geom_angle_atom_site_label_3
_geom_angle
C1 Ag1 Cl1 176.80(12)
C1 N1 C3 112.8(4)
C1 N1 C5 126.3(4)
C5 N1 C3 120.8(4)
C1 N2 C2 113.2(4)
C1 N2 C4 126.2(4)
C4 N2 C2 120.6(4)
N1 C1 Ag1 125.1(3)
N2 C1 Ag1 125.3(3)
N2 C1 N1 109.5(4)
C9 C14 C6 106.7(4)
C13 C14 C9 121.1(4)
C13 C14 C6 131.9(4)
C14 C9 C8 106.9(4)
C10 C9 C14 121.1(4)
C10 C9 C8 131.8(4)
C14 C13 C12 117.8(4)
C9 C10 C11 117.8(4)
N1 C3 C2 102.4(3)
N1 C3 C8 115.7(4)
C2 C3 C8 103.5(3)
C13 C12 C11 121.3(4)
N2 C2 C3 102.0(3)
N2 C2 C6 115.6(4)
C3 C2 C6 103.2(3)
C9 C8 C3 106.1(3)
C9 C8 C7 101.2(4)
C7 C8 C3 98.7(4)
C14 C6 C2 106.9(3)
C14 C6 C7 101.6(4)
C7 C6 C2 98.7(4)
C12 C11 C10 120.9(4)
C6 C7 C8 94.2(3)

loop_
_geom_bond_atom_site_label_1
_geom_bond_atom_site_label_2
_geom_bond_distance
Ag1 Cl1 2.3287(11)
Ag1 C1 2.087(4)
N1 C1 1.331(5)
N1 C3 1.463(5)
N1 C5 1.453(6)
N2 C1 1.329(5)
N2 C2 1.460(5)
N2 C4 1.446(5)
C14 C9 1.394(6)
C14 C13 1.385(6)
C14 C6 1.517(6)
C9 C10 1.383(6)
C9 C8 1.523(6)
C13 C12 1.386(7)
C10 C11 1.393(7)
C3 C2 1.554(6)
C3 C8 1.562(6)
C12 C11 1.388(7)
C2 C6 1.559(6)
C8 C7 1.554(7)
C6 C7 1.551(6)

loop_
_cod_changelog_entry_id
_cod_changelog_entry_author
_cod_changelog_entry_date
_cod_changelog_entry_text
1 'Vaitkus, Antanas' 2022-05-06T23:25:00+03:00
;
 Replaced the "&#x00C2;&#x00A5;" sequence with backslash symbols ("\")
 in the '_diffrn_measurement_method' data item value.
;
